data_7056871
loop_
_publ_author_name
'Shahsavari, Hamid R.'
'Babadi Aghakhanpour, Reza'
'Fereidoonnezhad, Masood'

_publ_section_title
;
 An in-depth investigation on the C--I bond activation by rollover
 cycloplatinated(ii) complexes bearing monodentate phosphane ligands:
 kinetic and kinetic isotope effect
;
_journal_issue 4
_journal_name_full 'New Journal of Chemistry'
_journal_page_first 2564
_journal_paper_doi 10.1039/C7NJ04159D
_journal_volume 42
_journal_year 2018
_chemical_formula_sum 'C25 H26 I N2 O P Pt'
_chemical_formula_weight 723.43
_space_group_IT_number 14
_space_group_name_Hall '-P 2yn'
_space_group_name_H-M_alt 'P 1 21/n 1'
_symmetry_cell_setting monoclinic
_symmetry_space_group_name_Hall '-P 2yn'
_symmetry_space_group_name_H-M 'P 1 21/n 1'
_atom_sites_solution_hydrogens geom
_atom_sites_solution_primary direct
_atom_sites_solution_secondary difmap
_audit_creation_method SHELXL-97
_audit_update_record
;
2016-12-20 deposited with the CCDC.
2018-01-10 downloaded from the CCDC.
;
_cell_angle_alpha 90.00
_cell_angle_beta 96.417(4)
_cell_angle_gamma 90.00
_cell_formula_units_Z 4
_cell_length_a 7.3568(4)
_cell_length_b 14.9891(9)
_cell_length_c 21.0736(11)
_cell_measurement_reflns_used 13669
_cell_measurement_temperature 298(2)
_cell_measurement_theta_max 27.00
_cell_measurement_theta_min 2.37
_cell_volume 2309.3(2)
_computing_cell_refinement 'X-Area 1.31 (Stoe & Cie GmbH, 2005)'
_computing_data_collection 'X-Area 1.31 (Stoe & Cie GmbH, 2005)'
_computing_data_reduction 'X-Area 1.31 (Stoe & Cie GmbH, 2005)'
_computing_molecular_graphics 'ORTEP-3 for Windows (Farrugia, 1997)'
_computing_publication_material 'WinGX (Farrugia, 1999)'
_computing_structure_refinement 'SHELXL-97 (Sheldrick, 1997)'
_computing_structure_solution 'SHELXS-97 (Sheldrick, 1990)'
_diffrn_ambient_temperature 298(2)
_diffrn_detector_area_resol_mean '0.15 mm'
_diffrn_measured_fraction_theta_full 0.999
_diffrn_measured_fraction_theta_max 0.999
_diffrn_measurement_device_type 'STOE IPDS II'
_diffrn_measurement_method 'rotation method'
_diffrn_radiation_monochromator graphite
_diffrn_radiation_source 'fine-focus sealed tube'
_diffrn_radiation_type MoK\a
_diffrn_radiation_wavelength 0.71073
_diffrn_reflns_av_R_equivalents 0.1342
_diffrn_reflns_av_sigmaI/netI 0.1082
_diffrn_reflns_limit_h_max 9
_diffrn_reflns_limit_h_min -9
_diffrn_reflns_limit_k_max 16
_diffrn_reflns_limit_k_min -19
_diffrn_reflns_limit_l_max 26
_diffrn_reflns_limit_l_min -24
_diffrn_reflns_number 13669
_diffrn_reflns_theta_full 27.00
_diffrn_reflns_theta_max 27.00
_diffrn_reflns_theta_min 2.37
_diffrn_standards_number 0
_exptl_absorpt_coefficient_mu 7.503
_exptl_absorpt_correction_T_max 0.8532
_exptl_absorpt_correction_T_min 0.7121
_exptl_absorpt_correction_type numerical
_exptl_absorpt_process_details 'shape of crystal determined optically'
_exptl_crystal_colour Yellow
_exptl_crystal_density_diffrn 2.081
_exptl_crystal_density_method 'not measured'
_exptl_crystal_description Needle
_exptl_crystal_F_000 1376
_exptl_crystal_size_max 0.50
_exptl_crystal_size_mid 0.15
_exptl_crystal_size_min 0.05
_refine_diff_density_max 6.620
_refine_diff_density_min -4.691
_refine_diff_density_rms 0.354
_refine_ls_extinction_method none
_refine_ls_goodness_of_fit_ref 0.984
_refine_ls_hydrogen_treatment constr
_refine_ls_matrix_type full
_refine_ls_number_parameters 283
_refine_ls_number_reflns 5043
_refine_ls_number_restraints 0
_refine_ls_restrained_S_all 0.984
_refine_ls_R_factor_all 0.0819
_refine_ls_R_factor_gt 0.0636
_refine_ls_shift/su_max 0.002
_refine_ls_shift/su_mean 0.001
_refine_ls_structure_factor_coef Fsqd
_refine_ls_weighting_details 'calc w=1/[\s^2^(Fo^2^)+(0.1108P)^2^+0.0000P] where P=(Fo^2^+2Fc^2^)/3'
_refine_ls_weighting_scheme calc
_refine_ls_wR_factor_gt 0.1739
_refine_ls_wR_factor_ref 0.1823
_reflns_number_gt 3831
_reflns_number_total 5043
_reflns_threshold_expression >2sigma(I)
_cod_data_source_file c7nj04159d2.cif
_cod_data_source_block d:\determination\solution\c1066\khc1066
_cod_depositor_comments
;
The following automatic conversions were performed:

'_symmetry_cell_setting' value 'Monoclinic' changed to 'monoclinic'
according to
/home/data/users/saulius/crontab/automatic-downloads/rss-feeds/RSC/lib/dictionaries/cif_core.dic
dictionary named 'cif_core.dic' version 2.4.2 from 2011-04-26.

Automatic conversion script
Id: cif_fix_values 4973 2017-02-22 13:04:09Z antanas 

 Adding full bibliography for 7056871.cif.
;
_cod_original_sg_symbol_H-M P21/n
_cod_original_formula_sum 'C25 H26 I1 N2 O1 P1 Pt1'
_cod_database_code 7056871

loop_
_symmetry_equiv_pos_as_xyz
'x, y, z'
'-x+1/2, y+1/2, -z+1/2'
'-x, -y, -z'
'x-1/2, -y-1/2, z-1/2'

loop_
_atom_site_label
_atom_site_type_symbol
_atom_site_fract_x
_atom_site_fract_y
_atom_site_fract_z
_atom_site_U_iso_or_equiv
_atom_site_adp_type
_atom_site_occupancy
_atom_site_symmetry_multiplicity
_atom_site_calc_flag
_atom_site_refinement_flags
C1 C 1.0808(15) 0.4533(9) 0.2716(6) 0.034(3) Uani 1 1 d .
H1 H 1.1113 0.4366 0.2316 0.041 Uiso 1 1 calc R
C2 C 1.1968(15) 0.5077(9) 0.3073(7) 0.037(3) Uani 1 1 d .
H2 H 1.3021 0.5282 0.2914 0.044 Uiso 1 1 calc R
C3 C 1.1608(16) 0.5320(10) 0.3652(8) 0.049(4) Uani 1 1 d .
H3 H 1.2395 0.5699 0.3902 0.058 Uiso 1 1 calc R
C4 C 1.0014(18) 0.4995(9) 0.3879(7) 0.043(3) Uani 1 1 d .
H4 H 0.9759 0.5135 0.4290 0.052 Uiso 1 1 calc R
C5 C 0.8825(15) 0.4465(8) 0.3489(6) 0.030(2) Uani 1 1 d .
C6 C 0.7148(15) 0.4065(8) 0.3658(5) 0.027(2) Uani 1 1 d .
C7 C 0.6275(16) 0.3409(8) 0.3248(7) 0.036(3) Uani 1 1 d .
C8 C 0.4704(16) 0.3013(9) 0.3431(7) 0.038(3) Uani 1 1 d .
H8 H 0.4104 0.2566 0.3184 0.046 Uiso 1 1 calc R
C9 C 0.4052(17) 0.3300(9) 0.3987(7) 0.040(3) Uani 1 1 d .
H9 H 0.2976 0.3050 0.4100 0.048 Uiso 1 1 calc R
C10 C 0.4893(19) 0.3916(10) 0.4368(8) 0.048(4) Uani 1 1 d .
H10 H 0.4439 0.4062 0.4750 0.057 Uiso 1 1 calc R
C11 C 0.5682(18) 0.2233(10) 0.2110(7) 0.044(3) Uani 1 1 d .
H11A H 0.5313 0.1907 0.2467 0.053 Uiso 1 1 calc R
H11B H 0.6293 0.1837 0.1845 0.053 Uiso 1 1 calc R
H11C H 0.4622 0.2482 0.1867 0.053 Uiso 1 1 calc R
C12 C 0.5332(14) 0.4099(9) 0.2071(6) 0.034(3) Uani 1 1 d .
H12A H 0.5488 0.4666 0.2283 0.040 Uiso 1 1 calc R
H12B H 0.4169 0.3851 0.2141 0.040 Uiso 1 1 calc R
H12C H 0.5381 0.4180 0.1621 0.040 Uiso 1 1 calc R
C13 C 1.0231(18) 0.2333(10) 0.1332(7) 0.044(3) Uani 1 1 d .
H13C H 1.0665 0.2392 0.0921 0.053 Uiso 1 1 calc R
H13B H 0.9693 0.1754 0.1367 0.053 Uiso 1 1 calc R
H13A H 1.1236 0.2402 0.1660 0.053 Uiso 1 1 calc R
C14 C 0.6803(16) 0.2952(9) 0.0753(6) 0.032(3) Uani 1 1 d .
C15 C 0.5891(17) 0.3646(10) 0.0420(6) 0.038(3) Uani 1 1 d .
H15 H 0.6175 0.4234 0.0531 0.045 Uiso 1 1 calc R
C16 C 0.457(2) 0.3461(11) -0.0072(7) 0.044(3) Uani 1 1 d .
H16 H 0.3938 0.3925 -0.0291 0.052 Uiso 1 1 calc R
C17 C 0.417(2) 0.2592(12) -0.0245(7) 0.051(4) Uani 1 1 d .
H17 H 0.3270 0.2471 -0.0582 0.061 Uiso 1 1 calc R
C18 C 0.508(3) 0.1907(11) 0.0077(8) 0.056(4) Uani 1 1 d .
H18 H 0.4796 0.1321 -0.0041 0.067 Uiso 1 1 calc R
C19 C 0.643(2) 0.2071(10) 0.0576(7) 0.051(4) Uani 1 1 d .
H19 H 0.7065 0.1604 0.0788 0.061 Uiso 1 1 calc R
C20 C 0.9571(16) 0.4206(8) 0.1193(6) 0.031(3) Uani 1 1 d .
C21 C 1.1112(19) 0.4232(11) 0.0883(8) 0.048(4) Uani 1 1 d .
H21 H 1.1660 0.3699 0.0783 0.058 Uiso 1 1 calc R
C22 C 1.186(2) 0.5016(12) 0.0719(9) 0.066(5) Uani 1 1 d .
H22 H 1.2928 0.5014 0.0522 0.079 Uiso 1 1 calc R
C23 C 1.105(2) 0.5805(12) 0.0843(9) 0.061(5) Uani 1 1 d .
H23 H 1.1533 0.6341 0.0717 0.073 Uiso 1 1 calc R
C24 C 0.9511(19) 0.5796(10) 0.1154(8) 0.047(4) Uani 1 1 d .
H24 H 0.8970 0.6330 0.1258 0.057 Uiso 1 1 calc R
C25 C 0.8785(17) 0.5011(10) 0.1311(7) 0.041(3) Uani 1 1 d .
H25 H 0.7713 0.5015 0.1506 0.050 Uiso 1 1 calc R
N1 N 0.9207(12) 0.4210(7) 0.2903(5) 0.029(2) Uani 1 1 d .
N2 N 0.6429(16) 0.4337(8) 0.4202(6) 0.042(3) Uani 1 1 d .
O1 O 0.7149(16) 0.4956(9) 0.4574(6) 0.068(4) Uani 1 1 d .
Pt1 Pt 0.74182(5) 0.32348(3) 0.24346(2) 0.02533(17) Uani 1 1 d .
I1 I 0.97994(12) 0.19664(6) 0.29798(5) 0.0417(3) Uani 1 1 d .
P1 P 0.8547(4) 0.3177(2) 0.14212(16) 0.0297(6) Uani 1 1 d .

loop_
_atom_site_aniso_label
_atom_site_aniso_U_11
_atom_site_aniso_U_22
_atom_site_aniso_U_33
_atom_site_aniso_U_23
_atom_site_aniso_U_13
_atom_site_aniso_U_12
C1 0.024(5) 0.046(8) 0.033(6) 0.001(6) 0.003(5) -0.001(5)
C2 0.020(5) 0.040(7) 0.050(8) 0.005(6) 0.005(5) -0.001(5)
C3 0.026(6) 0.033(7) 0.088(12) -0.010(8) 0.011(7) -0.004(5)
C4 0.047(7) 0.030(7) 0.056(9) -0.010(6) 0.018(6) -0.005(6)
C5 0.025(5) 0.029(6) 0.038(7) -0.002(5) 0.007(5) 0.005(4)
C6 0.030(5) 0.027(6) 0.023(5) -0.004(5) 0.002(4) 0.001(4)
C7 0.031(6) 0.022(6) 0.058(8) 0.011(6) 0.016(6) 0.010(5)
C8 0.028(6) 0.039(7) 0.051(8) -0.003(6) 0.015(6) -0.005(5)
C9 0.033(6) 0.042(8) 0.046(7) 0.001(6) 0.015(6) 0.000(5)
C10 0.054(8) 0.037(8) 0.057(9) -0.005(7) 0.031(7) -0.002(6)
C11 0.038(6) 0.044(8) 0.052(8) -0.019(7) 0.009(6) -0.028(6)
C12 0.013(4) 0.047(8) 0.042(7) 0.006(6) 0.011(4) 0.006(5)
C13 0.043(7) 0.040(8) 0.051(8) -0.001(7) 0.011(6) 0.011(6)
C14 0.038(6) 0.039(7) 0.019(6) -0.003(5) 0.007(5) -0.002(5)
C15 0.039(6) 0.036(7) 0.038(7) -0.001(6) 0.005(5) -0.003(5)
C16 0.049(8) 0.038(8) 0.043(8) 0.003(6) -0.001(6) -0.002(6)
C17 0.066(9) 0.050(10) 0.035(7) -0.004(7) -0.005(7) -0.016(7)
C18 0.085(12) 0.033(8) 0.047(9) -0.009(7) -0.007(8) -0.012(7)
C19 0.081(11) 0.035(8) 0.038(8) -0.010(6) 0.008(7) -0.010(7)
C20 0.029(6) 0.033(7) 0.032(6) -0.004(5) 0.006(5) -0.004(5)
C21 0.041(7) 0.046(9) 0.061(10) 0.004(7) 0.019(7) -0.003(6)
C22 0.059(10) 0.053(11) 0.091(14) 0.009(10) 0.033(9) -0.006(8)
C23 0.064(10) 0.047(10) 0.076(12) 0.004(8) 0.025(9) -0.015(8)
C24 0.042(7) 0.033(8) 0.068(10) -0.002(7) 0.009(7) -0.002(6)
C25 0.038(6) 0.041(8) 0.045(8) 0.004(6) 0.002(6) -0.003(6)
N1 0.017(4) 0.031(6) 0.036(5) -0.004(4) -0.003(4) -0.005(3)
N2 0.047(6) 0.036(6) 0.045(7) -0.010(5) 0.019(5) 0.000(5)
O1 0.073(7) 0.068(9) 0.068(8) -0.037(7) 0.037(6) -0.022(6)
Pt1 0.0194(2) 0.0260(3) 0.0313(3) -0.00235(18) 0.00592(15) 0.00057(15)
I1 0.0399(5) 0.0368(5) 0.0487(5) 0.0048(4) 0.0068(4) 0.0093(3)
P1 0.0264(13) 0.0267(16) 0.0373(16) -0.0010(13) 0.0094(12) 0.0042(11)

loop_
_atom_type_symbol
_atom_type_description
_atom_type_scat_dispersion_real
_atom_type_scat_dispersion_imag
_atom_type_scat_source
C C 0.0033 0.0016 'International Tables Vol C Tables 4.2.6.8 and 6.1.1.4'
H H 0.0000 0.0000 'International Tables Vol C Tables 4.2.6.8 and 6.1.1.4'
N N 0.0061 0.0033 'International Tables Vol C Tables 4.2.6.8 and 6.1.1.4'
O O 0.0106 0.0060 'International Tables Vol C Tables 4.2.6.8 and 6.1.1.4'
Pt Pt -1.7033 8.3905 'International Tables Vol C Tables 4.2.6.8 and 6.1.1.4'
I I -0.4742 1.8119 'International Tables Vol C Tables 4.2.6.8 and 6.1.1.4'
P P 0.1023 0.0942 'International Tables Vol C Tables 4.2.6.8 and 6.1.1.4'

loop_
_geom_angle_atom_site_label_1
_geom_angle_atom_site_label_2
_geom_angle_atom_site_label_3
_geom_angle
C2 C1 N1 124.4(12)
C2 C1 H1 117.8
N1 C1 H1 117.8
C3 C2 C1 120.0(11)
C3 C2 H2 120.0
C1 C2 H2 120.0
C2 C3 C4 118.5(13)
C2 C3 H3 120.7
C4 C3 H3 120.7
C5 C4 C3 119.7(13)
C5 C4 H4 120.2
C3 C4 H4 120.2
N1 C5 C4 121.5(11)
N1 C5 C6 112.1(10)
C4 C5 C6 126.2(11)
N2 C6 C7 121.6(11)
N2 C6 C5 119.9(11)
C7 C6 C5 118.5(10)
C8 C7 C6 117.5(12)
C8 C7 Pt1 128.3(11)
C6 C7 Pt1 114.0(8)
C9 C8 C7 118.7(13)
C9 C8 H8 120.7
C7 C8 H8 120.7
C10 C9 C8 123.0(12)
C10 C9 H9 118.5
C8 C9 H9 118.5
C9 C10 N2 120.4(12)
C9 C10 H10 119.8
N2 C10 H10 119.8
Pt1 C11 H11A 109.5
Pt1 C11 H11B 109.5
H11A C11 H11B 109.5
Pt1 C11 H11C 109.5
H11A C11 H11C 109.5
H11B C11 H11C 109.5
Pt1 C12 H12A 109.5
Pt1 C12 H12B 109.5
H12A C12 H12B 109.5
Pt1 C12 H12C 109.5
H12A C12 H12C 109.5
H12B C12 H12C 109.5
P1 C13 H13C 109.5
P1 C13 H13B 109.5
H13C C13 H13B 109.5
P1 C13 H13A 109.5
H13C C13 H13A 109.5
H13B C13 H13A 109.5
C15 C14 C19 120.4(13)
C15 C14 P1 120.7(11)
C19 C14 P1 118.9(11)
C16 C15 C14 119.7(13)
C16 C15 H15 120.2
C14 C15 H15 120.2
C15 C16 C17 120.5(15)
C15 C16 H16 119.8
C17 C16 H16 119.8
C18 C17 C16 120.0(14)
C18 C17 H17 120.0
C16 C17 H17 120.0
C17 C18 C19 121.0(15)
C17 C18 H18 119.5
C19 C18 H18 119.5
C18 C19 C14 118.5(16)
C18 C19 H19 120.7
C14 C19 H19 120.7
C21 C20 C25 116.7(12)
C21 C20 P1 122.9(11)
C25 C20 P1 120.4(9)
C22 C21 C20 121.7(15)
C22 C21 H21 119.2
C20 C21 H21 119.2
C21 C22 C23 120.3(14)
C21 C22 H22 119.9
C23 C22 H22 119.9
C22 C23 C24 119.1(15)
C22 C23 H23 120.5
C24 C23 H23 120.5
C25 C24 C23 119.7(15)
C25 C24 H24 120.2
C23 C24 H24 120.2
C24 C25 C20 122.5(12)
C24 C25 H25 118.8
C20 C25 H25 118.8
C5 N1 C1 115.8(10)
C5 N1 Pt1 115.8(8)
C1 N1 Pt1 127.9(8)
O1 N2 C10 118.0(11)
O1 N2 C6 123.3(11)
C10 N2 C6 118.7(12)
C7 Pt1 C11 94.3(6)
C7 Pt1 C12 82.7(5)
C11 Pt1 C12 85.8(6)
C7 Pt1 N1 79.1(5)
C11 Pt1 N1 172.1(5)
C12 Pt1 N1 97.7(5)
C7 Pt1 P1 173.0(3)
C11 Pt1 P1 86.6(4)
C12 Pt1 P1 90.5(3)
N1 Pt1 P1 100.4(3)
C7 Pt1 I1 92.4(3)
C11 Pt1 I1 88.7(5)
C12 Pt1 I1 172.3(3)
N1 Pt1 I1 87.1(3)
P1 Pt1 I1 94.59(8)
C13 P1 C20 105.1(6)
C13 P1 C14 102.9(7)
C20 P1 C14 103.3(6)
C13 P1 Pt1 115.8(5)
C20 P1 Pt1 114.0(4)
C14 P1 Pt1 114.4(4)

loop_
_geom_bond_atom_site_label_1
_geom_bond_atom_site_label_2
_geom_bond_distance
C1 C2 1.347(18)
C1 N1 1.371(14)
C1 H1 0.9300
C2 C3 1.33(2)
C2 H2 0.9300
C3 C4 1.402(17)
C3 H3 0.9300
C4 C5 1.382(18)
C4 H4 0.9300
C5 N1 1.353(16)
C5 C6 1.452(16)
C6 N2 1.377(15)
C6 C7 1.415(18)
C7 C8 1.391(16)
C7 Pt1 2.009(13)
C8 C9 1.384(18)
C8 H8 0.9300
C9 C10 1.33(2)
C9 H9 0.9300
C10 N2 1.373(17)
C10 H10 0.9300
C11 Pt1 2.040(12)
C11 H11A 0.9600
C11 H11B 0.9600
C11 H11C 0.9600
C12 Pt1 2.088(11)
C12 H12A 0.9600
C12 H12B 0.9600
C12 H12C 0.9600
C13 P1 1.795(13)
C13 H13C 0.9600
C13 H13B 0.9600
C13 H13A 0.9600
C14 C15 1.384(19)
C14 C19 1.392(19)
C14 P1 1.827(13)
C15 C16 1.369(19)
C15 H15 0.9300
C16 C17 1.38(2)
C16 H16 0.9300
C17 C18 1.37(2)
C17 H17 0.9300
C18 C19 1.38(2)
C18 H18 0.9300
C19 H19 0.9300
C20 C21 1.370(17)
C20 C25 1.372(19)
C20 P1 1.806(13)
C21 C22 1.36(2)
C21 H21 0.9300
C22 C23 1.36(2)
C22 H22 0.9300
C23 C24 1.37(2)
C23 H23 0.9300
C24 C25 1.349(19)
C24 H24 0.9300
C25 H25 0.9300
N1 Pt1 2.134(9)
N2 O1 1.290(15)
Pt1 P1 2.378(3)
Pt1 I1 2.7484(10)

loop_
_geom_torsion_atom_site_label_1
_geom_torsion_atom_site_label_2
_geom_torsion_atom_site_label_3
_geom_torsion_atom_site_label_4
_geom_torsion
N1 C1 C2 C3 1(2)
C1 C2 C3 C4 0(2)
C2 C3 C4 C5 -3(2)
C3 C4 C5 N1 4(2)
C3 C4 C5 C6 178.7(13)
N1 C5 C6 N2 -171.8(11)
C4 C5 C6 N2 13(2)
N1 C5 C6 C7 7.1(16)
C4 C5 C6 C7 -168.3(13)
N2 C6 C7 C8 -3.2(19)
C5 C6 C7 C8 177.9(12)
N2 C6 C7 Pt1 172.9(9)
C5 C6 C7 Pt1 -6.0(14)
C6 C7 C8 C9 2.0(19)
Pt1 C7 C8 C9 -173.4(10)
C7 C8 C9 C10 -2(2)
C8 C9 C10 N2 4(2)
C19 C14 C15 C16 2.2(19)
P1 C14 C15 C16 -178.9(10)
C14 C15 C16 C17 -1(2)
C15 C16 C17 C18 0(2)
C16 C17 C18 C19 0(3)
C17 C18 C19 C14 1(3)
C15 C14 C19 C18 -2(2)
P1 C14 C19 C18 178.9(12)
C25 C20 C21 C22 2(2)
P1 C20 C21 C22 -179.7(14)
C20 C21 C22 C23 -2(3)
C21 C22 C23 C24 2(3)
C22 C23 C24 C25 -3(3)
C23 C24 C25 C20 3(2)
C21 C20 C25 C24 -2(2)
P1 C20 C25 C24 179.3(12)
C4 C5 N1 C1 -2.0(18)
C6 C5 N1 C1 -177.6(11)
C4 C5 N1 Pt1 170.8(10)
C6 C5 N1 Pt1 -4.8(13)
C2 C1 N1 C5 -0.5(19)
C2 C1 N1 Pt1 -172.3(10)
C9 C10 N2 O1 177.1(15)
C9 C10 N2 C6 -4(2)
C7 C6 N2 O1 -177.3(13)
C5 C6 N2 O1 2(2)
C7 C6 N2 C10 4.3(19)
C5 C6 N2 C10 -176.8(13)
C8 C7 Pt1 C11 -6.6(13)
C6 C7 Pt1 C11 177.8(10)
C8 C7 Pt1 C12 78.6(12)
C6 C7 Pt1 C12 -97.0(9)
C8 C7 Pt1 N1 178.0(13)
C6 C7 Pt1 N1 2.4(9)
C8 C7 Pt1 P1 91(3)
C6 C7 Pt1 P1 -85(3)
C8 C7 Pt1 I1 -95.4(12)
C6 C7 Pt1 I1 89.0(9)
C5 N1 Pt1 C7 1.4(9)
C1 N1 Pt1 C7 173.3(11)
C5 N1 Pt1 C11 -34(4)
C1 N1 Pt1 C11 138(3)
C5 N1 Pt1 C12 82.4(9)
C1 N1 Pt1 C12 -105.8(11)
C5 N1 Pt1 P1 174.3(8)
C1 N1 Pt1 P1 -13.8(11)
C5 N1 Pt1 I1 -91.5(8)
C1 N1 Pt1 I1 80.3(10)
C21 C20 P1 C13 13.2(14)
C25 C20 P1 C13 -168.5(11)
C21 C20 P1 C14 -94.3(13)
C25 C20 P1 C14 84.0(12)
C21 C20 P1 Pt1 141.0(11)
C25 C20 P1 Pt1 -40.7(12)
C15 C14 P1 C13 -142.3(10)
C19 C14 P1 C13 36.6(12)
C15 C14 P1 C20 -33.1(11)
C19 C14 P1 C20 145.8(11)
C15 C14 P1 Pt1 91.3(10)
C19 C14 P1 Pt1 -89.8(11)
C7 Pt1 P1 C13 179(3)
C11 Pt1 P1 C13 -82.7(8)
C12 Pt1 P1 C13 -168.5(7)
N1 Pt1 P1 C13 93.6(6)
I1 Pt1 P1 C13 5.7(6)
C7 Pt1 P1 C20 57(3)
C11 Pt1 P1 C20 155.2(7)
C12 Pt1 P1 C20 69.5(6)
N1 Pt1 P1 C20 -28.5(5)
I1 Pt1 P1 C20 -116.4(4)
C7 Pt1 P1 C14 -61(3)
C11 Pt1 P1 C14 36.7(7)
C12 Pt1 P1 C14 -49.1(6)
N1 Pt1 P1 C14 -147.0(6)
I1 Pt1 P1 C14 125.1(5)
